data_7232673
loop_
_publ_author_name
'Saccone, Marco'
'Riebe, Steffen'
'Stelzer, Jacqueline'
'W\"olper, Christoph'
'Daniliuc, Constantin G.'
'Voskuhl, Jens'
'Giese, Michael'

_publ_section_title
;
 Structure--property relationships in aromatic thioethers featuring
 aggregation-induced emission: solid-state structures and theoretical
 analysis
;
_journal_issue 19
_journal_name_full CrystEngComm
_journal_page_first 3097
_journal_paper_doi 10.1039/C9CE00444K
_journal_volume 21
_journal_year 2019
_chemical_formula_sum 'C38 H48 N2 O2 S2'
_chemical_formula_weight 628.90
_space_group_crystal_system orthorhombic
_space_group_IT_number 61
_space_group_name_Hall '-P 2ac 2ab'
_space_group_name_H-M_alt 'P b c a'
_symmetry_space_group_name_Hall '-P 2ac 2ab'
_symmetry_space_group_name_H-M 'P b c a'
_atom_sites_solution_hydrogens geom
_audit_creation_method 'APEX3 v2016.1-0'
_audit_update_record
;
2019-01-24 deposited with the CCDC.    2019-04-16 downloaded from the CCDC.
;
_cell_angle_alpha 90
_cell_angle_beta 90
_cell_angle_gamma 90
_cell_formula_units_Z 8
_cell_length_a 15.1625(9)
_cell_length_b 10.8096(6)
_cell_length_c 43.139(3)
_cell_measurement_reflns_used 9899
_cell_measurement_temperature 112.(2)
_cell_measurement_theta_max 66.9080
_cell_measurement_theta_min 3.5632
_cell_volume 7070.5(8)
_computing_cell_refinement 'SAINT V8.37A (Bruker AXS Inc., 2015)'
_computing_data_collection
;

APEX3 v2016.1-0 (Bruker AXS Inc., 2016)
;
_computing_data_reduction 'SAINT V8.37A (Bruker AXS Inc., 2015)'
_computing_molecular_graphics 'XP (Sheldrick, 2014)'
_computing_publication_material 'SHELXL-2014/7 (Sheldrick, 2014)'
_computing_structure_refinement 'SHELXL-2014/7 (Sheldrick, 2014)'
_computing_structure_solution 'SHELXL-2014/7 (Sheldrick, 2014)'
_diffrn_ambient_temperature 112.(2)
_diffrn_detector_area_resol_mean 10.4167
_diffrn_measured_fraction_theta_full 0.994
_diffrn_measured_fraction_theta_max 0.994
_diffrn_measurement_device_type 'Bruker D8 Venture PHOTON 100 CMOS'
_diffrn_measurement_method 'omega and phi scans'
_diffrn_radiation_monochromator 'MX mirror'
_diffrn_radiation_type 'Cu K\a'
_diffrn_radiation_wavelength 1.54178
_diffrn_reflns_av_R_equivalents 0.1253
_diffrn_reflns_av_unetI/netI 0.0472
_diffrn_reflns_limit_h_max 18
_diffrn_reflns_limit_h_min -16
_diffrn_reflns_limit_k_max 12
_diffrn_reflns_limit_k_min -12
_diffrn_reflns_limit_l_max 51
_diffrn_reflns_limit_l_min -51
_diffrn_reflns_number 51769
_diffrn_reflns_theta_full 66.96
_diffrn_reflns_theta_max 66.96
_diffrn_reflns_theta_min 3.56
_diffrn_source 'Cu ImS'
_diffrn_source_type 'micro focus tube'
_exptl_absorpt_coefficient_mu 1.623
_exptl_absorpt_correction_T_max 0.83
_exptl_absorpt_correction_T_min 0.71
_exptl_absorpt_correction_type multi-scan
_exptl_absorpt_process_details
;
Bruker AXS (2014). SADABS, Version 2014/5, Bruker AXS Inc., Madison, Wisconsin,
USA.
;
_exptl_crystal_colour colourless
_exptl_crystal_density_diffrn 1.182
_exptl_crystal_density_method 'not measured'
_exptl_crystal_description prism
_exptl_crystal_F_000 2704
_exptl_crystal_size_max 0.223
_exptl_crystal_size_mid 0.138
_exptl_crystal_size_min 0.121
_refine_diff_density_max 0.345
_refine_diff_density_min -0.439
_refine_ls_extinction_method none
_refine_ls_goodness_of_fit_ref 1.175
_refine_ls_hydrogen_treatment constr
_refine_ls_matrix_type full
_refine_ls_number_parameters 399
_refine_ls_number_reflns 6260
_refine_ls_number_restraints 0
_refine_ls_restrained_S_all 1.175
_refine_ls_R_factor_all 0.0727
_refine_ls_R_factor_gt 0.0670
_refine_ls_shift/su_max 0.001
_refine_ls_shift/su_mean 0.000
_refine_ls_structure_factor_coef Fsqd
_refine_ls_weighting_details 'w=1/[\s^2^(Fo^2^)+(0.0248P)^2^+11.7763P] where P=(Fo^2^+2Fc^2^)/3'
_refine_ls_weighting_scheme calc
_refine_ls_wR_factor_gt 0.1372
_refine_ls_wR_factor_ref 0.1400
_reflns_number_gt 5691
_reflns_number_total 6260
_reflns_threshold_expression 'I > 2\s(I)'
_cod_data_source_file c9ce00444k2.cif
_cod_data_source_block dan9319
_cod_depositor_comments 'Adding full bibliography for 7232673--7232677.cif.'
_cod_original_cell_volume 7070.5(7)
_cod_database_code 7232673

loop_
_space_group_symop_operation_xyz
'x, y, z'
'-x+1/2, -y, z+1/2'
'-x, y+1/2, -z+1/2'
'x+1/2, -y+1/2, -z'
'-x, -y, -z'
'x-1/2, y, -z-1/2'
'x, -y-1/2, z-1/2'
'-x-1/2, y-1/2, z'

loop_
_atom_site_type_symbol
_atom_site_label
_atom_site_fract_x
_atom_site_fract_y
_atom_site_fract_z
_atom_site_U_iso_or_equiv
_atom_site_adp_type
_atom_site_calc_flag
_atom_site_refinement_flags_adp
_atom_site_refinement_flags_posn
_atom_site_occupancy
S S1 0.75548(4) 1.03250(7) 0.74203(2) 0.02580(17) Uani d . . 1
S S2 0.48811(5) 0.68889(7) 0.76214(2) 0.02909(18) Uani d . . 1
N N1 0.80054(18) 1.1234(3) 0.82060(6) 0.0412(7) Uani d . . 1
N N2 0.47932(15) 0.7023(2) 0.84697(5) 0.0270(5) Uani d . . 1
O O1 0.70597(13) 0.85364(19) 0.61387(4) 0.0280(4) Uani d . . 1
O O2 0.49195(13) 0.7987(2) 0.62802(4) 0.0312(5) Uani d . . 1
C C1 0.68064(16) 0.9511(2) 0.76568(6) 0.0207(5) Uani d . . 1
C C2 0.68468(16) 0.9740(3) 0.79763(6) 0.0225(6) Uani d . . 1
C C3 0.62953(16) 0.9116(3) 0.81795(6) 0.0217(5) Uani d . . 1
H H3 0.6328 0.9276 0.8396 0.026 Uiso calc U R 1
C C4 0.56948(16) 0.8254(3) 0.80665(6) 0.0210(5) Uani d . . 1
C C5 0.56388(16) 0.8021(3) 0.77469(6) 0.0211(5) Uani d . . 1
C C6 0.61940(16) 0.8660(3) 0.75451(6) 0.0221(6) Uani d . . 1
H H6 0.6154 0.8513 0.7328 0.027 Uiso calc U R 1
C C7 0.74823(19) 1.0592(3) 0.81013(6) 0.0279(6) Uani d . . 1
C C8 0.51836(16) 0.7561(3) 0.82871(6) 0.0218(6) Uani d . . 1
C C11 0.73763(16) 0.9702(3) 0.70451(6) 0.0225(6) Uani d . . 1
C C12 0.78953(18) 0.8734(3) 0.69373(7) 0.0286(6) Uani d . . 1
H H12 0.8316 0.8362 0.7071 0.034 Uiso calc U R 1
C C13 0.78046(18) 0.8306(3) 0.66350(7) 0.0288(6) Uani d . . 1
H H13 0.8158 0.7641 0.6562 0.035 Uiso calc U R 1
C C14 0.71912(17) 0.8862(3) 0.64407(6) 0.0240(6) Uani d . . 1
C C15 0.66700(18) 0.9828(3) 0.65481(6) 0.0261(6) Uani d . . 1
H H15 0.625 1.0204 0.6414 0.031 Uiso calc U R 1
C C16 0.67623(17) 1.0240(3) 0.68491(6) 0.0248(6) Uani d . . 1
H H16 0.6403 1.0898 0.6922 0.03 Uiso calc U R 1
C C21 0.48333(17) 0.7186(3) 0.72175(6) 0.0268(6) Uani d . . 1
C C22 0.53314(18) 0.6474(3) 0.70126(6) 0.0264(6) Uani d . . 1
H H22 0.5666 0.5794 0.7088 0.032 Uiso calc U R 1
C C23 0.53390(18) 0.6756(3) 0.66993(6) 0.0274(6) Uani d . . 1
H H23 0.5679 0.6272 0.656 0.033 Uiso calc U R 1
C C24 0.48474(18) 0.7751(3) 0.65893(6) 0.0268(6) Uani d . . 1
C C25 0.43311(19) 0.8445(3) 0.67917(7) 0.0342(7) Uani d . . 1
H H25 0.3983 0.9111 0.6716 0.041 Uiso calc U R 1
C C26 0.43305(18) 0.8155(3) 0.71047(7) 0.0342(7) Uani d . . 1
H H26 0.398 0.8627 0.7244 0.041 Uiso calc U R 1
C C31 0.74541(18) 0.7419(3) 0.60236(6) 0.0278(6) Uani d . . 1
H H31A 0.7294 0.6708 0.6157 0.033 Uiso calc U R 1
H H31B 0.8105 0.7496 0.6019 0.033 Uiso calc U R 1
C C32 0.70964(18) 0.7246(3) 0.57006(6) 0.0280(6) Uani d . . 1
H H32A 0.7194 0.8017 0.5582 0.034 Uiso calc U R 1
H H32B 0.6452 0.711 0.5714 0.034 Uiso calc U R 1
C C33 0.75071(19) 0.6174(3) 0.55233(6) 0.0286(6) Uani d . . 1
H H33A 0.7385 0.5391 0.5634 0.034 Uiso calc U R 1
H H33B 0.8155 0.6286 0.5515 0.034 Uiso calc U R 1
C C34 0.71437(18) 0.6089(3) 0.51949(6) 0.0273(6) Uani d . . 1
H H34A 0.7244 0.6891 0.509 0.033 Uiso calc U R 1
H H34B 0.6498 0.5957 0.5207 0.033 Uiso calc U R 1
C C35 0.7546(2) 0.5064(3) 0.49977(6) 0.0290(6) Uani d . . 1
H H35A 0.8194 0.5172 0.4992 0.035 Uiso calc U R 1
H H35B 0.7419 0.4256 0.5096 0.035 Uiso calc U R 1
C C36 0.71952(19) 0.5050(3) 0.46668(6) 0.0275(6) Uani d . . 1
H H36A 0.7317 0.5862 0.4569 0.033 Uiso calc U R 1
H H36B 0.6547 0.4938 0.4672 0.033 Uiso calc U R 1
C C37 0.75989(19) 0.4033(3) 0.44673(6) 0.0293(6) Uani d . . 1
H H37A 0.8246 0.4151 0.4461 0.035 Uiso calc U R 1
H H37B 0.7483 0.3224 0.4567 0.035 Uiso calc U R 1
C C38 0.7253(2) 0.3990(3) 0.41361(7) 0.0335(7) Uani d . . 1
H H38A 0.6604 0.3888 0.4141 0.04 Uiso calc U R 1
H H38B 0.7385 0.4787 0.4033 0.04 Uiso calc U R 1
C C39 0.7654(2) 0.2943(3) 0.39471(7) 0.0425(8) Uani d . . 1
H H39A 0.8287 0.3089 0.3921 0.064 Uiso calc U R 1
H H39B 0.7369 0.2908 0.3743 0.064 Uiso calc U R 1
H H39C 0.7563 0.2157 0.4056 0.064 Uiso calc U R 1
C C41 0.4536(2) 0.9119(3) 0.61643(7) 0.0337(7) Uani d . . 1
H H41A 0.4712 0.9826 0.6296 0.04 Uiso calc U R 1
H H41B 0.3884 0.9059 0.6165 0.04 Uiso calc U R 1
C C42 0.4869(2) 0.9301(3) 0.58387(7) 0.0318(7) Uani d . . 1
H H42A 0.5522 0.9307 0.5841 0.038 Uiso calc U R 1
H H42B 0.4668 1.0117 0.5762 0.038 Uiso calc U R 1
C C43 0.45540(18) 0.8297(3) 0.56147(6) 0.0302(6) Uani d . . 1
H H43A 0.4738 0.748 0.5696 0.036 Uiso calc U R 1
H H43B 0.3901 0.8309 0.5608 0.036 Uiso calc U R 1
C C44 0.49038(19) 0.8437(3) 0.52861(7) 0.0317(7) Uani d . . 1
H H44A 0.5557 0.8434 0.5291 0.038 Uiso calc U R 1
H H44B 0.4711 0.9244 0.5202 0.038 Uiso calc U R 1
C C45 0.45855(19) 0.7409(3) 0.50729(6) 0.0310(7) Uani d . . 1
H H45A 0.3933 0.7435 0.5064 0.037 Uiso calc U R 1
H H45B 0.4756 0.6603 0.5164 0.037 Uiso calc U R 1
C C46 0.49469(19) 0.7477(3) 0.47426(7) 0.0319(7) Uani d . . 1
H H46A 0.4772 0.8276 0.4649 0.038 Uiso calc U R 1
H H46B 0.5599 0.745 0.475 0.038 Uiso calc U R 1
C C47 0.46166(19) 0.6425(3) 0.45371(7) 0.0319(7) Uani d . . 1
H H47A 0.4783 0.5626 0.4633 0.038 Uiso calc U R 1
H H47B 0.3965 0.646 0.4528 0.038 Uiso calc U R 1
C C48 0.4980(2) 0.6467(3) 0.42084(7) 0.0362(7) Uani d . . 1
H H48A 0.5632 0.6427 0.4217 0.043 Uiso calc U R 1
H H48B 0.4816 0.7265 0.4112 0.043 Uiso calc U R 1
C C49 0.4641(2) 0.5413(3) 0.40062(7) 0.0412(8) Uani d . . 1
H H49A 0.4819 0.462 0.4097 0.062 Uiso calc U R 1
H H49B 0.4889 0.5489 0.3797 0.062 Uiso calc U R 1
H H49C 0.3996 0.5453 0.3995 0.062 Uiso calc U R 1

loop_
_atom_site_aniso_label
_atom_site_aniso_U_11
_atom_site_aniso_U_22
_atom_site_aniso_U_33
_atom_site_aniso_U_12
_atom_site_aniso_U_13
_atom_site_aniso_U_23
S1 0.0236(3) 0.0279(4) 0.0259(3) -0.0078(3) 0.0030(3) 0.0005(3)
S2 0.0270(3) 0.0361(4) 0.0242(3) -0.0137(3) 0.0010(3) -0.0022(3)
N1 0.0384(15) 0.0470(18) 0.0382(14) -0.0188(14) 0.0034(12) -0.0066(13)
N2 0.0224(11) 0.0290(14) 0.0297(12) -0.0029(10) -0.0001(10) 0.0003(10)
O1 0.0308(10) 0.0274(11) 0.0259(10) 0.0108(9) -0.0005(8) -0.0029(8)
O2 0.0358(11) 0.0307(12) 0.0271(10) 0.0047(9) -0.0011(8) 0.0024(8)
C1 0.0171(12) 0.0189(14) 0.0261(13) 0.0014(10) 0.0000(10) 0.0008(10)
C2 0.0166(12) 0.0233(15) 0.0275(13) -0.0018(11) -0.0014(10) -0.0007(11)
C3 0.0178(12) 0.0245(14) 0.0226(13) 0.0005(11) -0.0006(10) -0.0006(11)
C4 0.0161(12) 0.0232(14) 0.0238(13) 0.0010(11) 0.0012(10) 0.0016(11)
C5 0.0154(12) 0.0208(14) 0.0269(13) -0.0008(11) -0.0003(10) -0.0008(11)
C6 0.0179(12) 0.0245(15) 0.0239(13) -0.0038(11) -0.0009(10) 0.0002(11)
C7 0.0266(14) 0.0307(16) 0.0264(13) -0.0062(13) 0.0026(12) -0.0016(12)
C8 0.0158(12) 0.0247(15) 0.0249(13) 0.0000(11) -0.0027(10) -0.0013(11)
C11 0.0187(13) 0.0233(14) 0.0254(13) -0.0043(11) 0.0016(10) 0.0025(11)
C12 0.0231(13) 0.0308(16) 0.0318(15) 0.0047(12) -0.0030(11) 0.0031(12)
C13 0.0245(14) 0.0279(16) 0.0341(15) 0.0078(12) -0.0010(11) -0.0023(12)
C14 0.0198(12) 0.0263(15) 0.0259(13) 0.0003(11) 0.0027(10) 0.0030(11)
C15 0.0229(14) 0.0279(16) 0.0275(14) 0.0055(12) 0.0004(11) 0.0021(12)
C16 0.0202(13) 0.0244(15) 0.0297(14) 0.0009(11) 0.0048(11) 0.0009(11)
C21 0.0191(13) 0.0375(18) 0.0238(13) -0.0068(12) -0.0008(10) -0.0029(12)
C22 0.0244(13) 0.0265(16) 0.0283(14) -0.0037(12) -0.0033(11) -0.0016(11)
C23 0.0259(14) 0.0282(16) 0.0281(14) -0.0007(12) 0.0009(11) -0.0045(12)
C24 0.0233(13) 0.0327(16) 0.0244(13) -0.0029(12) -0.0021(10) -0.0034(12)
C25 0.0263(15) 0.0399(19) 0.0363(16) 0.0098(13) -0.0025(12) -0.0027(14)
C26 0.0214(14) 0.049(2) 0.0318(15) 0.0042(14) 0.0025(11) -0.0079(14)
C31 0.0255(13) 0.0261(16) 0.0317(14) 0.0052(12) 0.0025(12) -0.0025(12)
C32 0.0261(14) 0.0268(16) 0.0313(15) 0.0024(12) 0.0018(11) -0.0004(12)
C33 0.0260(14) 0.0259(16) 0.0338(15) 0.0017(12) 0.0005(12) -0.0003(12)
C34 0.0277(14) 0.0215(15) 0.0328(15) 0.0005(12) 0.0011(11) 0.0008(12)
C35 0.0274(14) 0.0253(16) 0.0341(14) 0.0000(12) 0.0016(12) -0.0018(12)
C36 0.0315(15) 0.0205(15) 0.0305(14) -0.0009(12) 0.0019(12) 0.0029(11)
C37 0.0305(15) 0.0261(16) 0.0315(14) 0.0016(12) 0.0009(12) 0.0012(12)
C38 0.0428(18) 0.0274(17) 0.0303(15) -0.0042(14) 0.0007(12) 0.0055(12)
C39 0.064(2) 0.0337(19) 0.0303(16) -0.0002(17) 0.0060(15) -0.0010(14)
C41 0.0315(15) 0.0353(18) 0.0344(16) 0.0021(14) -0.0064(12) 0.0029(13)
C42 0.0315(15) 0.0283(17) 0.0356(15) -0.0025(13) -0.0060(12) 0.0066(13)
C43 0.0250(14) 0.0320(17) 0.0335(15) -0.0032(12) -0.0037(11) 0.0083(13)
C44 0.0267(14) 0.0359(18) 0.0325(15) -0.0038(13) -0.0045(12) 0.0101(13)
C45 0.0250(14) 0.0354(18) 0.0327(15) -0.0046(13) 0.0005(11) 0.0087(13)
C46 0.0262(14) 0.0377(19) 0.0316(15) -0.0068(13) -0.0026(11) 0.0100(13)
C47 0.0298(15) 0.0301(17) 0.0360(16) -0.0024(13) 0.0001(12) 0.0083(13)
C48 0.0366(17) 0.0368(19) 0.0350(16) -0.0040(14) -0.0002(13) 0.0064(14)
C49 0.051(2) 0.0331(19) 0.0397(18) -0.0023(16) 0.0009(15) 0.0023(14)

loop_
_atom_type_symbol
_atom_type_description
_atom_type_scat_dispersion_real
_atom_type_scat_dispersion_imag
_atom_type_scat_source
C C 0.0181 0.0091 'International Tables Vol C Tables 4.2.6.8 and 6.1.1.4'
H H 0.0000 0.0000 'International Tables Vol C Tables 4.2.6.8 and 6.1.1.4'
N N 0.0311 0.0180 'International Tables Vol C Tables 4.2.6.8 and 6.1.1.4'
O O 0.0492 0.0322 'International Tables Vol C Tables 4.2.6.8 and 6.1.1.4'
S S 0.3331 0.5567 'International Tables Vol C Tables 4.2.6.8 and 6.1.1.4'

loop_
_geom_angle_atom_site_label_1
_geom_angle_atom_site_label_2
_geom_angle_atom_site_label_3
_geom_angle
C1 S1 C11 103.93(12)
C5 S2 C21 101.70(13)
C14 O1 C31 119.1(2)
C24 O2 C41 117.7(2)
C6 C1 C2 119.1(2)
C6 C1 S1 124.0(2)
C2 C1 S1 116.9(2)
C3 C2 C1 120.6(2)
C3 C2 C7 118.6(2)
C1 C2 C7 120.8(2)
C2 C3 C4 120.0(2)
C2 C3 H3 120.0
C4 C3 H3 120.0
C3 C4 C5 120.3(2)
C3 C4 C8 118.0(2)
C5 C4 C8 121.5(2)
C6 C5 C4 119.2(2)
C6 C5 S2 123.0(2)
C4 C5 S2 117.8(2)
C1 C6 C5 120.9(2)
C1 C6 H6 119.5
C5 C6 H6 119.5
N1 C7 C2 177.4(4)
N2 C8 C4 177.9(3)
C16 C11 C12 119.5(2)
C16 C11 S1 120.0(2)
C12 C11 S1 120.3(2)
C11 C12 C13 120.6(3)
C11 C12 H12 119.7
C13 C12 H12 119.7
C14 C13 C12 119.2(3)
C14 C13 H13 120.4
C12 C13 H13 120.4
O1 C14 C13 124.3(2)
O1 C14 C15 115.4(2)
C13 C14 C15 120.3(3)
C16 C15 C14 119.9(3)
C16 C15 H15 120.0
C14 C15 H15 120.0
C15 C16 C11 120.4(3)
C15 C16 H16 119.8
C11 C16 H16 119.8
C26 C21 C22 119.6(3)
C26 C21 S2 120.4(2)
C22 C21 S2 120.0(2)
C23 C22 C21 120.1(3)
C23 C22 H22 120.0
C21 C22 H22 120.0
C22 C23 C24 119.9(3)
C22 C23 H23 120.1
C24 C23 H23 120.1
O2 C24 C23 115.8(2)
O2 C24 C25 123.9(3)
C23 C24 C25 120.2(3)
C26 C25 C24 119.3(3)
C26 C25 H25 120.4
C24 C25 H25 120.4
C21 C26 C25 120.9(3)
C21 C26 H26 119.5
C25 C26 H26 119.5
O1 C31 C32 105.9(2)
O1 C31 H31A 110.6
C32 C31 H31A 110.6
O1 C31 H31B 110.6
C32 C31 H31B 110.6
H31A C31 H31B 108.7
C31 C32 C33 114.3(2)
C31 C32 H32A 108.7
C33 C32 H32A 108.7
C31 C32 H32B 108.7
C33 C32 H32B 108.7
H32A C32 H32B 107.6
C32 C33 C34 111.4(2)
C32 C33 H33A 109.3
C34 C33 H33A 109.3
C32 C33 H33B 109.3
C34 C33 H33B 109.3
H33A C33 H33B 108.0
C33 C34 C35 114.7(2)
C33 C34 H34A 108.6
C35 C34 H34A 108.6
C33 C34 H34B 108.6
C35 C34 H34B 108.6
H34A C34 H34B 107.6
C36 C35 C34 113.0(2)
C36 C35 H35A 109.0
C34 C35 H35A 109.0
C36 C35 H35B 109.0
C34 C35 H35B 109.0
H35A C35 H35B 107.8
C35 C36 C37 113.3(2)
C35 C36 H36A 108.9
C37 C36 H36A 108.9
C35 C36 H36B 108.9
C37 C36 H36B 108.9
H36A C36 H36B 107.7
C38 C37 C36 114.4(2)
C38 C37 H37A 108.7
C36 C37 H37A 108.7
C38 C37 H37B 108.7
C36 C37 H37B 108.7
H37A C37 H37B 107.6
C39 C38 C37 112.8(3)
C39 C38 H38A 109.0
C37 C38 H38A 109.0
C39 C38 H38B 109.0
C37 C38 H38B 109.0
H38A C38 H38B 107.8
C38 C39 H39A 109.5
C38 C39 H39B 109.5
H39A C39 H39B 109.5
C38 C39 H39C 109.5
H39A C39 H39C 109.5
H39B C39 H39C 109.5
O2 C41 C42 107.4(2)
O2 C41 H41A 110.2
C42 C41 H41A 110.2
O2 C41 H41B 110.2
C42 C41 H41B 110.2
H41A C41 H41B 108.5
C41 C42 C43 113.1(3)
C41 C42 H42A 109.0
C43 C42 H42A 109.0
C41 C42 H42B 109.0
C43 C42 H42B 109.0
H42A C42 H42B 107.8
C44 C43 C42 114.2(2)
C44 C43 H43A 108.7
C42 C43 H43A 108.7
C44 C43 H43B 108.7
C42 C43 H43B 108.7
H43A C43 H43B 107.6
C43 C44 C45 112.3(2)
C43 C44 H44A 109.1
C45 C44 H44A 109.1
C43 C44 H44B 109.1
C45 C44 H44B 109.1
H44A C44 H44B 107.9
C44 C45 C46 114.5(2)
C44 C45 H45A 108.6
C46 C45 H45A 108.6
C44 C45 H45B 108.6
C46 C45 H45B 108.6
H45A C45 H45B 107.6
C47 C46 C45 112.8(2)
C47 C46 H46A 109.0
C45 C46 H46A 109.0
C47 C46 H46B 109.0
C45 C46 H46B 109.0
H46A C46 H46B 107.8
C48 C47 C46 113.6(2)
C48 C47 H47A 108.8
C46 C47 H47A 108.8
C48 C47 H47B 108.8
C46 C47 H47B 108.8
H47A C47 H47B 107.7
C47 C48 C49 112.8(3)
C47 C48 H48A 109.0
C49 C48 H48A 109.0
C47 C48 H48B 109.0
C49 C48 H48B 109.0
H48A C48 H48B 107.8
C48 C49 H49A 109.5
C48 C49 H49B 109.5
H49A C49 H49B 109.5
C48 C49 H49C 109.5
H49A C49 H49C 109.5
H49B C49 H49C 109.5

loop_
_geom_bond_atom_site_label_1
_geom_bond_atom_site_label_2
_geom_bond_distance
S1 C1 1.761(3)
S1 C11 1.774(3)
S2 C5 1.763(3)
S2 C21 1.773(3)
N1 C7 1.147(4)
N2 C8 1.144(4)
O1 C14 1.364(3)
O1 C31 1.436(3)
O2 C24 1.362(3)
O2 C41 1.444(4)
C1 C6 1.393(4)
C1 C2 1.402(4)
C2 C3 1.387(4)
C2 C7 1.438(4)
C3 C4 1.390(4)
C3 H3 0.95
C4 C5 1.404(4)
C4 C8 1.438(4)
C5 C6 1.394(4)
C6 H6 0.95
C11 C16 1.386(4)
C11 C12 1.389(4)
C12 C13 1.391(4)
C12 H12 0.95
C13 C14 1.389(4)
C13 H13 0.95
C14 C15 1.389(4)
C15 C16 1.380(4)
C15 H15 0.95
C16 H16 0.95
C21 C26 1.383(4)
C21 C22 1.395(4)
C22 C23 1.385(4)
C22 H22 0.95
C23 C24 1.392(4)
C23 H23 0.95
C24 C25 1.392(4)
C25 C26 1.386(4)
C25 H25 0.95
C26 H26 0.95
C31 C32 1.507(4)
C31 H31A 0.99
C31 H31B 0.99
C32 C33 1.522(4)
C32 H32A 0.99
C32 H32B 0.99
C33 C34 1.523(4)
C33 H33A 0.99
C33 H33B 0.99
C34 C35 1.524(4)
C34 H34A 0.99
C34 H34B 0.99
C35 C36 1.523(4)
C35 H35A 0.99
C35 H35B 0.99
C36 C37 1.525(4)
C36 H36A 0.99
C36 H36B 0.99
C37 C38 1.523(4)
C37 H37A 0.99
C37 H37B 0.99
C38 C39 1.521(4)
C38 H38A 0.99
C38 H38B 0.99
C39 H39A 0.98
C39 H39B 0.98
C39 H39C 0.98
C41 C42 1.506(4)
C41 H41A 0.99
C41 H41B 0.99
C42 C43 1.529(4)
C42 H42A 0.99
C42 H42B 0.99
C43 C44 1.521(4)
C43 H43A 0.99
C43 H43B 0.99
C44 C45 1.521(4)
C44 H44A 0.99
C44 H44B 0.99
C45 C46 1.529(4)
C45 H45A 0.99
C45 H45B 0.99
C46 C47 1.526(4)
C46 H46A 0.99
C46 H46B 0.99
C47 C48 1.522(4)
C47 H47A 0.99
C47 H47B 0.99
C48 C49 1.524(4)
C48 H48A 0.99
C48 H48B 0.99
C49 H49A 0.98
C49 H49B 0.98
C49 H49C 0.98

loop_
_geom_torsion_atom_site_label_1
_geom_torsion_atom_site_label_2
_geom_torsion_atom_site_label_3
_geom_torsion_atom_site_label_4
_geom_torsion
C11 S1 C1 C6 -4.4(3)
C11 S1 C1 C2 175.0(2)
C6 C1 C2 C3 1.0(4)
S1 C1 C2 C3 -178.4(2)
C6 C1 C2 C7 178.6(3)
S1 C1 C2 C7 -0.8(4)
C1 C2 C3 C4 -0.1(4)
C7 C2 C3 C4 -177.8(3)
C2 C3 C4 C5 -0.5(4)
C2 C3 C4 C8 175.4(2)
C3 C4 C5 C6 0.2(4)
C8 C4 C5 C6 -175.5(2)
C3 C4 C5 S2 178.5(2)
C8 C4 C5 S2 2.8(3)
C21 S2 C5 C6 -16.0(3)
C21 S2 C5 C4 165.8(2)
C2 C1 C6 C5 -1.3(4)
S1 C1 C6 C5 178.0(2)
C4 C5 C6 C1 0.8(4)
S2 C5 C6 C1 -177.4(2)
C1 S1 C11 C16 90.7(2)
C1 S1 C11 C12 -94.2(2)
C16 C11 C12 C13 0.1(4)
S1 C11 C12 C13 -175.0(2)
C11 C12 C13 C14 0.4(4)
C31 O1 C14 C13 11.6(4)
C31 O1 C14 C15 -169.3(2)
C12 C13 C14 O1 178.5(3)
C12 C13 C14 C15 -0.5(4)
O1 C14 C15 C16 -179.0(2)
C13 C14 C15 C16 0.1(4)
C14 C15 C16 C11 0.4(4)
C12 C11 C16 C15 -0.5(4)
S1 C11 C16 C15 174.6(2)
C5 S2 C21 C26 -79.1(3)
C5 S2 C21 C22 98.4(2)
C26 C21 C22 C23 1.7(4)
S2 C21 C22 C23 -175.8(2)
C21 C22 C23 C24 -0.1(4)
C41 O2 C24 C23 -170.4(2)
C41 O2 C24 C25 8.8(4)
C22 C23 C24 O2 177.7(2)
C22 C23 C24 C25 -1.6(4)
O2 C24 C25 C26 -177.5(3)
C23 C24 C25 C26 1.7(5)
C22 C21 C26 C25 -1.5(5)
S2 C21 C26 C25 175.9(2)
C24 C25 C26 C21 -0.1(5)
C14 O1 C31 C32 173.2(2)
O1 C31 C32 C33 174.1(2)
C31 C32 C33 C34 -177.5(2)
C32 C33 C34 C35 178.0(2)
C33 C34 C35 C36 -177.3(2)
C34 C35 C36 C37 179.6(2)
C35 C36 C37 C38 179.4(2)
C36 C37 C38 C39 -178.5(3)
C24 O2 C41 C42 167.9(2)
O2 C41 C42 C43 64.8(3)
C41 C42 C43 C44 -178.2(2)
C42 C43 C44 C45 179.1(2)
C43 C44 C45 C46 -177.7(2)
C44 C45 C46 C47 179.6(2)
C45 C46 C47 C48 -179.2(3)
C46 C47 C48 C49 -179.8(3)
